data_4514158
loop_
_publ_author_name
'Cruchter, Thomas'
'Medvedev, Michael G.'
'Shen, Xiaodong'
'Mietke, Thomas'
'Harms, Klaus'
'Marsch, Michael'
'Meggers, Eric'

_publ_section_title
;
 Asymmetric Nucleophilic Catalysis with an Octahedral Chiral-at-Metal
 Iridium(III) Complex
;
_journal_issue 8
_journal_name_full 'ACS Catalysis'
_journal_page_first 5151
_journal_paper_doi 10.1021/acscatal.7b01296
_journal_volume 7
_journal_year 2017
_chemical_absolute_configuration ad
_chemical_formula_moiety 'C14 H13 Cl3 O4'
_chemical_formula_sum 'C14 H13 Cl3 O4'
_chemical_formula_weight 351.59
_space_group_crystal_system monoclinic
_space_group_IT_number 4
_space_group_name_Hall 'P 2yb'
_space_group_name_H-M_alt 'P 1 21 1'
_symmetry_space_group_name_Hall 'P 2yb'
_symmetry_space_group_name_H-M 'P 1 21 1'
_atom_sites_solution_hydrogens geom
_atom_sites_solution_primary dual
_atom_sites_solution_secondary difmap
_audit_creation_method SHELXL-2016/6
_cell_angle_alpha 90
_cell_angle_beta 98.492(2)
_cell_angle_gamma 90
_cell_formula_units_Z 4
_cell_length_a 7.1346(3)
_cell_length_b 14.8376(6)
_cell_length_c 15.0064(6)
_cell_measurement_reflns_used 9800
_cell_measurement_temperature 110(2)
_cell_measurement_theta_max 27.4660
_cell_measurement_theta_min 2.7448
_cell_volume 1571.17(11)
_computing_cell_refinement 'SAINT V8.37A (Bruker AXS Inc., 2015)'
_computing_data_collection 'APEX3 (Bruker AXS Inc., 2015)'
_computing_data_reduction 'SAINT V8.37A (Bruker AXS Inc., 2015)'
_computing_molecular_graphics 'DIAMOND (Crystal Impact)'
_computing_structure_refinement 'SHELXL-2016/6 (Sheldrick, 2016)'
_computing_structure_solution 'XT V2014/1 (Bruker AXS Inc., 2014)'
_diffrn_ambient_temperature 110(2)
_diffrn_detector_area_resol_mean 7.9
_diffrn_measured_fraction_theta_full 0.999
_diffrn_measured_fraction_theta_max 0.998
_diffrn_measurement_device_type 'Bruker D8 QUEST area detector'
_diffrn_measurement_method '\w and \f scans'
_diffrn_radiation_type MoK\a
_diffrn_radiation_wavelength 0.71073
_diffrn_reflns_av_R_equivalents 0.0329
_diffrn_reflns_av_unetI/netI 0.0261
_diffrn_reflns_Laue_measured_fraction_full 0.999
_diffrn_reflns_Laue_measured_fraction_max 0.998
_diffrn_reflns_limit_h_max 9
_diffrn_reflns_limit_h_min -9
_diffrn_reflns_limit_k_max 19
_diffrn_reflns_limit_k_min -19
_diffrn_reflns_limit_l_max 19
_diffrn_reflns_limit_l_min -19
_diffrn_reflns_number 37928
_diffrn_reflns_point_group_measured_fraction_full 0.999
_diffrn_reflns_point_group_measured_fraction_max 0.997
_diffrn_reflns_theta_full 25.242
_diffrn_reflns_theta_max 27.558
_diffrn_reflns_theta_min 2.745
_diffrn_source 'microfocus sealed X-ray tube'
_exptl_absorpt_coefficient_mu 0.594
_exptl_absorpt_correction_T_max 0.97
_exptl_absorpt_correction_T_min 0.91
_exptl_absorpt_correction_type multi-scan
_exptl_absorpt_process_details ' '
_exptl_crystal_colour colourless
_exptl_crystal_density_diffrn 1.486
_exptl_crystal_density_method 'not measured'
_exptl_crystal_description needle
_exptl_crystal_F_000 720
_exptl_crystal_size_max 0.511
_exptl_crystal_size_mid 0.059
_exptl_crystal_size_min 0.042
_refine_diff_density_max 0.330
_refine_diff_density_min -0.244
_refine_diff_density_rms 0.046
_refine_ls_abs_structure_details
; 
 Flack x determined using 3066 quotients [(I+)-(I-)]/[(I+)+(I-)] 
 (Parsons, Flack and Wagner, Acta Cryst. B69 (2013) 249-259). 
;
_refine_ls_abs_structure_Flack 0.012(12)
_refine_ls_extinction_method none
_refine_ls_goodness_of_fit_ref 1.036
_refine_ls_hydrogen_treatment constr
_refine_ls_matrix_type full
_refine_ls_number_parameters 385
_refine_ls_number_reflns 7247
_refine_ls_number_restraints 1
_refine_ls_restrained_S_all 1.036
_refine_ls_R_factor_all 0.0292
_refine_ls_R_factor_gt 0.0249
_refine_ls_shift/su_max 0.001
_refine_ls_shift/su_mean 0.000
_refine_ls_structure_factor_coef Fsqd
_refine_ls_weighting_details 'w=1/[\s^2^(Fo^2^)+(0.0271P)^2^+0.2786P] where P=(Fo^2^+2Fc^2^)/3'
_refine_ls_weighting_scheme calc
_refine_ls_wR_factor_gt 0.0525
_refine_ls_wR_factor_ref 0.0539
_reflns_Friedel_coverage 0.923
_reflns_Friedel_fraction_full 1.000
_reflns_Friedel_fraction_max 0.995
_reflns_number_gt 6771
_reflns_number_total 7247
_reflns_threshold_expression 'I > 2\s(I)'
_cod_data_source_file cs7b01296_si_002.cif
_cod_data_source_block TCEN1_0m
_cod_depositor_comments
;
The following automatic conversions were performed:

'_exptl_absorpt_correction_type' value 'Multi-Scan' changed to
'multi-scan' according to
/home/data/users/saulius/crontab/automatic-downloads/rss-feeds/ACS/lib/dictionaries/cif_core.dic
dictionary named 'cif_core.dic' version 2.4.2 from 2011-04-26.

Automatic conversion script
Id: cif_fix_values 4973 2017-02-22 13:04:09Z antanas 

 Adding full bibliography for 4514158.cif.
;
_cod_database_code 4514158
_shelx_shelxl_version_number 2016/6
_shelx_space_group_comment
; 
The symmetry employed for this shelxl refinement is uniquely defined 
by the following loop, which should always be used as a source of 
symmetry information in preference to the above space-group names. 
They are only intended as comments. 
;
_shelx_estimated_absorpt_t_min 0.751
_shelx_estimated_absorpt_t_max 0.975

loop_
_space_group_symop_operation_xyz
'x, y, z'
'-x, y+1/2, -z'

loop_
_atom_site_label
_atom_site_type_symbol
_atom_site_fract_x
_atom_site_fract_y
_atom_site_fract_z
_atom_site_U_iso_or_equiv
_atom_site_adp_type
_atom_site_occupancy
_atom_site_site_symmetry_order
_atom_site_calc_flag
_atom_site_refinement_flags_posn
_atom_site_refinement_flags_adp
C1 C 0.4111(3) 0.57024(15) 0.04759(15) 0.0162(5) Uani 1 1 d . .
O1 O 0.2914(2) 0.52521(12) 0.00537(11) 0.0241(4) Uani 1 1 d . .
C2 C 0.4496(3) 0.58459(15) 0.15027(15) 0.0142(4) Uani 1 1 d . .
O2 O 0.5359(2) 0.62083(12) 0.00652(10) 0.0207(4) Uani 1 1 d . .
C3 C 0.6162(3) 0.64883(15) 0.15883(15) 0.0149(4) Uani 1 1 d . .
O3 O 0.4612(2) 0.47225(12) 0.26664(11) 0.0227(4) Uani 1 1 d . .
C4 C 0.7199(3) 0.69040(16) 0.23255(17) 0.0208(5) Uani 1 1 d . .
H4 H 0.698555 0.676457 0.292016 0.025 Uiso 1 1 calc R U
O4 O 0.6240(2) 0.45119(10) 0.14977(10) 0.0145(3) Uani 1 1 d . .
C5 C 0.8561(3) 0.75308(17) 0.21732(19) 0.0257(6) Uani 1 1 d . .
H5 H 0.928609 0.782710 0.266977 0.031 Uiso 1 1 calc R U
C6 C 0.8873(4) 0.77288(18) 0.1307(2) 0.0284(6) Uani 1 1 d . .
H6 H 0.979348 0.816999 0.121860 0.034 Uiso 1 1 calc R U
C7 C 0.7872(3) 0.72970(19) 0.05609(19) 0.0269(6) Uani 1 1 d . .
H7 H 0.809798 0.742376 -0.003463 0.032 Uiso 1 1 calc R U
C8 C 0.6539(3) 0.66775(16) 0.07329(16) 0.0182(5) Uani 1 1 d . .
C9 C 0.2746(3) 0.62360(16) 0.18360(17) 0.0205(5) Uani 1 1 d . .
H9A H 0.300609 0.631889 0.249053 0.031 Uiso 1 1 calc R U
H9B H 0.167761 0.582085 0.168694 0.031 Uiso 1 1 calc R U
H9C H 0.243126 0.681879 0.154469 0.031 Uiso 1 1 calc R U
C10 C 0.5090(3) 0.49596(15) 0.19705(14) 0.0147(4) Uani 1 1 d . .
C11 C 0.6986(3) 0.36230(15) 0.17828(15) 0.0173(5) Uani 1 1 d . .
C12 C 0.7991(3) 0.33622(16) 0.09674(15) 0.0165(4) Uani 1 1 d . .
C13 C 0.8411(4) 0.3712(2) 0.26419(17) 0.0334(7) Uani 1 1 d . .
H13A H 0.905622 0.313456 0.277731 0.050 Uiso 1 1 calc R U
H13B H 0.774659 0.388362 0.314308 0.050 Uiso 1 1 calc R U
H13C H 0.934667 0.417623 0.255723 0.050 Uiso 1 1 calc R U
C14 C 0.5370(4) 0.29789(18) 0.1870(2) 0.0297(6) Uani 1 1 d . .
H14A H 0.582181 0.235652 0.184860 0.045 Uiso 1 1 calc R U
H14B H 0.433746 0.307995 0.137227 0.045 Uiso 1 1 calc R U
H14C H 0.490893 0.308412 0.244441 0.045 Uiso 1 1 calc R U
Cl1 Cl 0.98342(8) 0.41262(4) 0.08060(4) 0.02410(13) Uani 1 1 d . .
Cl2 Cl 0.63586(9) 0.33562(4) -0.00453(4) 0.02324(13) Uani 1 1 d . .
Cl3 Cl 0.89792(10) 0.22682(4) 0.11375(4) 0.02990(15) Uani 1 1 d . .
C1' C 0.5581(3) 0.48230(17) 0.46417(14) 0.0176(5) Uani 1 1 d . .
O1' O 0.6860(2) 0.43166(12) 0.46044(11) 0.0237(4) Uani 1 1 d . .
C2' C 0.3581(3) 0.46057(16) 0.48523(14) 0.0158(5) Uani 1 1 d . .
O2' O 0.5747(2) 0.57307(12) 0.45020(11) 0.0208(4) Uani 1 1 d . .
C3' C 0.2644(3) 0.55179(16) 0.47279(15) 0.0170(5) Uani 1 1 d . .
O3' O 0.2755(2) 0.38169(11) 0.61552(11) 0.0196(4) Uani 1 1 d . .
C4' C 0.0814(4) 0.58028(18) 0.47687(17) 0.0238(5) Uani 1 1 d . .
H4' H -0.014050 0.538683 0.487501 0.029 Uiso 1 1 calc R U
O4' O 0.5211(2) 0.48028(11) 0.63097(9) 0.0146(3) Uani 1 1 d . .
C5' C 0.0411(4) 0.6714(2) 0.46500(18) 0.0305(6) Uani 1 1 d . .
H5' H -0.083754 0.692376 0.467597 0.037 Uiso 1 1 calc R U
C6' C 0.1800(4) 0.73229(19) 0.44942(17) 0.0312(6) Uani 1 1 d . .
H6' H 0.149269 0.794452 0.442616 0.037 Uiso 1 1 calc R U
C7' C 0.3629(4) 0.70402(17) 0.44359(17) 0.0268(6) Uani 1 1 d . .
H7' H 0.458418 0.745228 0.432174 0.032 Uiso 1 1 calc R U
C8' C 0.3993(3) 0.61354(17) 0.45511(15) 0.0193(5) Uani 1 1 d . .
C9' C 0.2613(4) 0.38504(17) 0.42583(16) 0.0224(5) Uani 1 1 d . .
H9'A H 0.137066 0.372226 0.443429 0.034 Uiso 1 1 calc R U
H9'B H 0.339887 0.330635 0.433462 0.034 Uiso 1 1 calc R U
H9'C H 0.244893 0.403943 0.362577 0.034 Uiso 1 1 calc R U
C10' C 0.3771(3) 0.43412(15) 0.58518(14) 0.0138(4) Uani 1 1 d . .
C11' C 0.5785(3) 0.47046(15) 0.72826(13) 0.0133(4) Uani 1 1 d . .
C12' C 0.7643(3) 0.52677(15) 0.74123(14) 0.0145(4) Uani 1 1 d . .
C13' C 0.6207(3) 0.37246(16) 0.75336(15) 0.0187(5) Uani 1 1 d . .
H13D H 0.687673 0.369143 0.815183 0.028 Uiso 1 1 calc R U
H13E H 0.700099 0.346314 0.711992 0.028 Uiso 1 1 calc R U
H13F H 0.501580 0.338765 0.749076 0.028 Uiso 1 1 calc R U
C14' C 0.4290(3) 0.50996(19) 0.77874(17) 0.0256(6) Uani 1 1 d . .
H14D H 0.477755 0.512081 0.843274 0.038 Uiso 1 1 calc R U
H14E H 0.315042 0.472273 0.768846 0.038 Uiso 1 1 calc R U
H14F H 0.397518 0.571103 0.756748 0.038 Uiso 1 1 calc R U
Cl1' Cl 0.93216(8) 0.48030(4) 0.67804(4) 0.02323(13) Uani 1 1 d . .
Cl2' Cl 0.72100(9) 0.63975(4) 0.70442(4) 0.02831(15) Uani 1 1 d . .
Cl3' Cl 0.86702(9) 0.52805(4) 0.85627(4) 0.02477(13) Uani 1 1 d . .

loop_
_atom_site_aniso_label
_atom_site_aniso_U_11
_atom_site_aniso_U_22
_atom_site_aniso_U_33
_atom_site_aniso_U_23
_atom_site_aniso_U_13
_atom_site_aniso_U_12
C1 0.0182(12) 0.0144(11) 0.0157(11) 0.0027(8) 0.0016(9) 0.0045(9)
O1 0.0256(9) 0.0234(9) 0.0213(8) -0.0011(7) -0.0032(7) -0.0024(8)
C2 0.0143(11) 0.0133(10) 0.0151(11) -0.0005(8) 0.0029(9) 0.0010(9)
O2 0.0201(9) 0.0265(9) 0.0156(8) 0.0048(7) 0.0025(7) -0.0001(7)
C3 0.0129(11) 0.0110(10) 0.0212(11) 0.0003(9) 0.0036(9) 0.0044(9)
O3 0.0304(10) 0.0232(9) 0.0160(8) 0.0038(7) 0.0090(7) 0.0050(8)
C4 0.0188(12) 0.0193(12) 0.0240(12) -0.0053(9) 0.0024(10) 0.0032(10)
O4 0.0181(8) 0.0108(7) 0.0154(8) 0.0024(6) 0.0048(6) 0.0036(6)
C5 0.0149(12) 0.0203(13) 0.0404(16) -0.0097(11) -0.0007(11) 0.0019(10)
C6 0.0129(12) 0.0221(13) 0.0502(17) 0.0088(12) 0.0049(11) -0.0010(10)
C7 0.0158(12) 0.0301(14) 0.0355(14) 0.0139(12) 0.0054(10) 0.0022(11)
C8 0.0134(11) 0.0180(11) 0.0227(12) 0.0045(9) 0.0006(9) 0.0034(9)
C9 0.0172(12) 0.0173(12) 0.0280(13) -0.0017(9) 0.0066(10) 0.0031(9)
C10 0.0144(11) 0.0149(10) 0.0142(11) -0.0034(8) 0.0002(8) -0.0008(9)
C11 0.0216(12) 0.0141(11) 0.0165(11) 0.0034(9) 0.0042(9) 0.0072(9)
C12 0.0182(11) 0.0141(10) 0.0169(11) 0.0005(9) 0.0017(9) 0.0025(9)
C13 0.0363(16) 0.0450(17) 0.0166(13) 0.0004(12) -0.0032(11) 0.0172(14)
C14 0.0403(16) 0.0167(12) 0.0373(15) 0.0058(11) 0.0225(13) -0.0017(12)
Cl1 0.0181(3) 0.0232(3) 0.0323(3) -0.0049(2) 0.0080(2) -0.0035(2)
Cl2 0.0279(3) 0.0247(3) 0.0161(3) -0.0048(2) 0.0001(2) -0.0031(3)
Cl3 0.0399(4) 0.0180(3) 0.0343(3) 0.0045(3) 0.0139(3) 0.0135(3)
C1' 0.0191(12) 0.0252(12) 0.0076(10) -0.0005(9) -0.0008(8) -0.0050(11)
O1' 0.0200(9) 0.0342(10) 0.0172(8) -0.0011(7) 0.0040(7) 0.0024(8)
C2' 0.0151(11) 0.0194(11) 0.0119(10) 0.0014(8) -0.0012(8) -0.0040(9)
O2' 0.0179(9) 0.0262(9) 0.0189(8) 0.0015(7) 0.0046(7) -0.0069(7)
C3' 0.0187(11) 0.0204(12) 0.0108(10) 0.0042(9) -0.0010(8) -0.0025(9)
O3' 0.0181(8) 0.0247(9) 0.0157(8) 0.0040(7) 0.0019(6) -0.0066(7)
C4' 0.0180(12) 0.0302(14) 0.0222(13) 0.0085(10) -0.0003(10) -0.0009(11)
O4' 0.0149(8) 0.0185(8) 0.0096(7) 0.0015(6) -0.0011(6) -0.0038(6)
C5' 0.0291(15) 0.0345(15) 0.0271(14) 0.0069(12) 0.0016(11) 0.0104(12)
C6' 0.0447(17) 0.0215(13) 0.0251(13) 0.0034(11) -0.0025(12) 0.0050(13)
C7' 0.0354(15) 0.0217(13) 0.0219(13) 0.0048(10) -0.0008(11) -0.0094(11)
C8' 0.0198(12) 0.0227(12) 0.0145(11) 0.0014(9) -0.0002(9) -0.0036(10)
C9' 0.0248(13) 0.0255(13) 0.0151(12) 0.0002(9) -0.0028(10) -0.0106(10)
C10' 0.0117(11) 0.0154(11) 0.0142(10) -0.0004(8) 0.0015(8) 0.0014(9)
C11' 0.0129(10) 0.0179(11) 0.0087(9) -0.0008(8) 0.0007(8) -0.0020(9)
C12' 0.0154(11) 0.0133(10) 0.0143(10) 0.0010(9) 0.0002(8) 0.0007(9)
C13' 0.0219(12) 0.0187(11) 0.0141(11) 0.0046(9) -0.0021(9) -0.0034(10)
C14' 0.0187(13) 0.0375(15) 0.0216(12) -0.0091(11) 0.0062(10) 0.0007(11)
Cl1' 0.0135(3) 0.0323(3) 0.0249(3) -0.0026(2) 0.0061(2) -0.0009(2)
Cl2' 0.0339(3) 0.0130(3) 0.0348(3) 0.0022(2) -0.0058(3) -0.0026(3)
Cl3' 0.0284(3) 0.0283(3) 0.0147(3) -0.0020(2) -0.0061(2) -0.0082(3)

loop_
_atom_type_symbol
_atom_type_description
_atom_type_scat_dispersion_real
_atom_type_scat_dispersion_imag
_atom_type_scat_source
C C 0.0033 0.0016 'International Tables Vol C Tables 4.2.6.8 and 6.1.1.4'
H H 0.0000 0.0000 'International Tables Vol C Tables 4.2.6.8 and 6.1.1.4'
Cl Cl 0.1484 0.1585 'International Tables Vol C Tables 4.2.6.8 and 6.1.1.4'
O O 0.0106 0.0060 'International Tables Vol C Tables 4.2.6.8 and 6.1.1.4'

loop_
_geom_angle_atom_site_label_1
_geom_angle_atom_site_label_2
_geom_angle_atom_site_label_3
_geom_angle
O1 C1 O2 121.9(2)
O1 C1 C2 128.2(2)
O2 C1 C2 109.93(19)
C3 C2 C10 110.09(18)
C3 C2 C9 113.79(18)
C10 C2 C9 111.23(19)
C3 C2 C1 101.17(18)
C10 C2 C1 109.80(18)
C9 C2 C1 110.30(19)
C1 O2 C8 108.17(17)
C8 C3 C4 120.0(2)
C8 C3 C2 107.93(19)
C4 C3 C2 132.0(2)
C3 C4 C5 118.2(2)
C3 C4 H4 120.9
C5 C4 H4 120.9
C10 O4 C11 121.19(17)
C6 C5 C4 120.7(2)
C6 C5 H5 119.6
C4 C5 H5 119.6
C5 C6 C7 121.6(2)
C5 C6 H6 119.2
C7 C6 H6 119.2
C8 C7 C6 116.4(2)
C8 C7 H7 121.8
C6 C7 H7 121.8
C7 C8 C3 123.1(2)
C7 C8 O2 124.0(2)
C3 C8 O2 112.8(2)
C2 C9 H9A 109.5
C2 C9 H9B 109.5
H9A C9 H9B 109.5
C2 C9 H9C 109.5
H9A C9 H9C 109.5
H9B C9 H9C 109.5
O3 C10 O4 126.3(2)
O3 C10 C2 124.1(2)
O4 C10 C2 109.59(18)
O4 C11 C14 110.18(19)
O4 C11 C13 109.7(2)
C14 C11 C13 113.7(2)
O4 C11 C12 100.63(17)
C14 C11 C12 110.8(2)
C13 C11 C12 111.0(2)
C11 C12 Cl2 110.76(16)
C11 C12 Cl3 109.52(15)
Cl2 C12 Cl3 108.40(12)
C11 C12 Cl1 112.61(16)
Cl2 C12 Cl1 106.96(12)
Cl3 C12 Cl1 108.47(12)
C11 C13 H13A 109.5
C11 C13 H13B 109.5
H13A C13 H13B 109.5
C11 C13 H13C 109.5
H13A C13 H13C 109.5
H13B C13 H13C 109.5
C11 C14 H14A 109.5
C11 C14 H14B 109.5
H14A C14 H14B 109.5
C11 C14 H14C 109.5
H14A C14 H14C 109.5
H14B C14 H14C 109.5
O1' C1' O2' 122.0(2)
O1' C1' C2' 128.1(2)
O2' C1' C2' 109.9(2)
C3' C2' C9' 115.50(19)
C3' C2' C10' 108.86(18)
C9' C2' C10' 110.39(18)
C3' C2' C1' 101.18(19)
C9' C2' C1' 112.69(19)
C10' C2' C1' 107.64(18)
C1' O2' C8' 108.40(18)
C4' C3' C8' 119.6(2)
C4' C3' C2' 132.3(2)
C8' C3' C2' 108.0(2)
C3' C4' C5' 118.1(2)
C3' C4' H4' 120.9
C5' C4' H4' 120.9
C10' O4' C11' 122.81(17)
C6' C5' C4' 121.1(3)
C6' C5' H5' 119.4
C4' C5' H5' 119.4
C7' C6' C5' 121.1(3)
C7' C6' H6' 119.4
C5' C6' H6' 119.4
C8' C7' C6' 116.8(3)
C8' C7' H7' 121.6
C6' C7' H7' 121.6
C7' C8' C3' 123.2(2)
C7' C8' O2' 124.5(2)
C3' C8' O2' 112.3(2)
C2' C9' H9'A 109.5
C2' C9' H9'B 109.5
H9'A C9' H9'B 109.5
C2' C9' H9'C 109.5
H9'A C9' H9'C 109.5
H9'B C9' H9'C 109.5
O3' C10' O4' 126.8(2)
O3' C10' C2' 124.4(2)
O4' C10' C2' 108.72(18)
O4' C11' C14' 110.27(18)
O4' C11' C13' 110.97(17)
C14' C11' C13' 112.0(2)
O4' C11' C12' 100.31(16)
C14' C11' C12' 112.33(18)
C13' C11' C12' 110.41(18)
C11' C12' Cl3' 110.47(15)
C11' C12' Cl1' 110.78(15)
Cl3' C12' Cl1' 108.08(12)
C11' C12' Cl2' 111.21(15)
Cl3' C12' Cl2' 108.68(12)
Cl1' C12' Cl2' 107.50(12)
C11' C13' H13D 109.5
C11' C13' H13E 109.5
H13D C13' H13E 109.5
C11' C13' H13F 109.5
H13D C13' H13F 109.5
H13E C13' H13F 109.5
C11' C14' H14D 109.5
C11' C14' H14E 109.5
H14D C14' H14E 109.5
C11' C14' H14F 109.5
H14D C14' H14F 109.5
H14E C14' H14F 109.5

loop_
_geom_bond_atom_site_label_1
_geom_bond_atom_site_label_2
_geom_bond_distance
C1 O1 1.190(3)
C1 O2 1.378(3)
C1 C2 1.539(3)
C2 C3 1.514(3)
C2 C10 1.521(3)
C2 C9 1.526(3)
O2 C8 1.396(3)
C3 C8 1.379(3)
C3 C4 1.382(3)
O3 C10 1.198(3)
C4 C5 1.388(4)
C4 H4 0.9500
O4 C10 1.338(3)
O4 C11 1.462(3)
C5 C6 1.383(4)
C5 H5 0.9500
C6 C7 1.392(4)
C6 H6 0.9500
C7 C8 1.374(3)
C7 H7 0.9500
C9 H9A 0.9800
C9 H9B 0.9800
C9 H9C 0.9800
C11 C14 1.517(4)
C11 C13 1.525(3)
C11 C12 1.556(3)
C12 Cl2 1.773(2)
C12 Cl3 1.773(2)
C12 Cl1 1.779(2)
C13 H13A 0.9800
C13 H13B 0.9800
C13 H13C 0.9800
C14 H14A 0.9800
C14 H14B 0.9800
C14 H14C 0.9800
C1' O1' 1.190(3)
C1' O2' 1.371(3)
C1' C2' 1.540(3)
C2' C3' 1.509(3)
C2' C9' 1.532(3)
C2' C10' 1.537(3)
O2' C8' 1.399(3)
C3' C4' 1.382(3)
C3' C8' 1.383(3)
O3' C10' 1.198(3)
C4' C5' 1.388(4)
C4' H4' 0.9500
O4' C10' 1.337(3)
O4' C11' 1.464(2)
C5' C6' 1.386(4)
C5' H5' 0.9500
C6' C7' 1.385(4)
C6' H6' 0.9500
C7' C8' 1.374(4)
C7' H7' 0.9500
C9' H9'A 0.9800
C9' H9'B 0.9800
C9' H9'C 0.9800
C11' C14' 1.514(3)
C11' C13' 1.521(3)
C11' C12' 1.555(3)
C12' Cl3' 1.773(2)
C12' Cl1' 1.773(2)
C12' Cl2' 1.778(2)
C13' H13D 0.9800
C13' H13E 0.9800
C13' H13F 0.9800
C14' H14D 0.9800
C14' H14E 0.9800
C14' H14F 0.9800

loop_
_geom_torsion_atom_site_label_1
_geom_torsion_atom_site_label_2
_geom_torsion_atom_site_label_3
_geom_torsion_atom_site_label_4
_geom_torsion
O1 C1 C2 C3 -179.3(2)
O2 C1 C2 C3 -1.1(2)
O1 C1 C2 C10 64.3(3)
O2 C1 C2 C10 -117.4(2)
O1 C1 C2 C9 -58.6(3)
O2 C1 C2 C9 119.6(2)
O1 C1 O2 C8 178.2(2)
C2 C1 O2 C8 -0.1(2)
C10 C2 C3 C8 118.1(2)
C9 C2 C3 C8 -116.3(2)
C1 C2 C3 C8 2.0(2)
C10 C2 C3 C4 -65.1(3)
C9 C2 C3 C4 60.5(3)
C1 C2 C3 C4 178.8(2)
C8 C3 C4 C5 2.2(3)
C2 C3 C4 C5 -174.2(2)
C3 C4 C5 C6 -0.3(4)
C4 C5 C6 C7 -1.4(4)
C5 C6 C7 C8 1.1(4)
C6 C7 C8 C3 0.9(4)
C6 C7 C8 O2 177.5(2)
C4 C3 C8 C7 -2.6(4)
C2 C3 C8 C7 174.6(2)
C4 C3 C8 O2 -179.5(2)
C2 C3 C8 O2 -2.3(3)
C1 O2 C8 C7 -175.3(2)
C1 O2 C8 C3 1.5(3)
C11 O4 C10 O3 3.1(3)
C11 O4 C10 C2 -178.35(18)
C3 C2 C10 O3 107.9(2)
C9 C2 C10 O3 -19.2(3)
C1 C2 C10 O3 -141.6(2)
C3 C2 C10 O4 -70.7(2)
C9 C2 C10 O4 162.25(18)
C1 C2 C10 O4 39.9(2)
C10 O4 C11 C14 56.4(3)
C10 O4 C11 C13 -69.5(3)
C10 O4 C11 C12 173.39(18)
O4 C11 C12 Cl2 -58.79(19)
C14 C11 C12 Cl2 57.7(2)
C13 C11 C12 Cl2 -174.89(18)
O4 C11 C12 Cl3 -178.30(14)
C14 C11 C12 Cl3 -61.8(2)
C13 C11 C12 Cl3 65.6(2)
O4 C11 C12 Cl1 60.93(19)
C14 C11 C12 Cl1 177.46(17)
C13 C11 C12 Cl1 -55.2(2)
O1' C1' C2' C3' -176.2(2)
O2' C1' C2' C3' 4.6(2)
O1' C1' C2' C9' -52.2(3)
O2' C1' C2' C9' 128.5(2)
O1' C1' C2' C10' 69.7(3)
O2' C1' C2' C10' -109.5(2)
O1' C1' O2' C8' 177.4(2)
C2' C1' O2' C8' -3.3(2)
C9' C2' C3' C4' 54.4(3)
C10' C2' C3' C4' -70.4(3)
C1' C2' C3' C4' 176.4(2)
C9' C2' C3' C8' -126.2(2)
C10' C2' C3' C8' 109.0(2)
C1' C2' C3' C8' -4.2(2)
C8' C3' C4' C5' -1.5(4)
C2' C3' C4' C5' 177.8(2)
C3' C4' C5' C6' 0.0(4)
C4' C5' C6' C7' 1.2(4)
C5' C6' C7' C8' -0.8(4)
C6' C7' C8' C3' -0.7(4)
C6' C7' C8' O2' 179.1(2)
C4' C3' C8' C7' 1.9(4)
C2' C3' C8' C7' -177.5(2)
C4' C3' C8' O2' -177.9(2)
C2' C3' C8' O2' 2.7(3)
C1' O2' C8' C7' -179.4(2)
C1' O2' C8' C3' 0.4(3)
C11' O4' C10' O3' 1.6(3)
C11' O4' C10' C2' -179.58(18)
C3' C2' C10' O3' 102.2(3)
C9' C2' C10' O3' -25.6(3)
C1' C2' C10' O3' -148.9(2)
C3' C2' C10' O4' -76.7(2)
C9' C2' C10' O4' 155.57(19)
C1' C2' C10' O4' 32.2(2)
C10' O4' C11' C14' -69.4(3)
C10' O4' C11' C13' 55.3(3)
C10' O4' C11' C12' 171.96(18)
O4' C11' C12' Cl3' 179.32(13)
C14' C11' C12' Cl3' 62.2(2)
C13' C11' C12' Cl3' -63.6(2)
O4' C11' C12' Cl1' -60.94(18)
C14' C11' C12' Cl1' -178.03(16)
C13' C11' C12' Cl1' 56.2(2)
O4' C11' C12' Cl2' 58.55(18)
C14' C11' C12' Cl2' -58.5(2)
C13' C11' C12' Cl2' 175.67(15)
